data_7716445
loop_
_publ_author_name
'Chowdhury, Tajrian'
'Wilson, Claire'
'Farnaby, Joy H.'

_publ_section_title
;
 Activation and functionalisation of carbon dioxide by
 bis-tris(pyrazolyl)borate-supported divalent samarium and trivalent
 lanthanide silylamide complexes.
;
_journal_issue 28
_journal_name_full 'Dalton transactions (Cambridge, England : 2003)'
_journal_page_first 11884
_journal_page_last 11894
_journal_paper_doi 10.1039/d4dt01382d
_journal_volume 53
_journal_year 2024
_chemical_formula_moiety 'C21 H29 B2 N12 O Si Y'
_chemical_formula_sum 'C21 H29 B2 N12 O Si Y'
_chemical_formula_weight 604.18
_space_group_crystal_system hexagonal
_space_group_IT_number 176
_space_group_name_Hall '-P 6c'
_space_group_name_H-M_alt 'P 63/m'
_atom_sites_solution_hydrogens geom
_audit_creation_date 2022-06-16
_audit_creation_method
;
Olex2 1.5
(compiled 2021.10.07 svn.r9718050b for OlexSys, GUI svn.r6410)
;
_audit_update_record
;
2024-04-12 deposited with the CCDC.	2024-06-19 downloaded from the CCDC.
;
_cell_angle_alpha 90
_cell_angle_beta 90
_cell_angle_gamma 120
_cell_formula_units_Z 6
_cell_length_a 19.7600(13)
_cell_length_b 19.7600(13)
_cell_length_c 13.3004(12)
_cell_measurement_reflns_used 3060
_cell_measurement_temperature 273.15
_cell_measurement_theta_max 20.206
_cell_measurement_theta_min 2.381
_cell_volume 4497.5(6)
_computing_cell_refinement 'SAINT V8.40B (Bruker, 2016)'
_computing_data_collection 'APEX3 Ver. 2016.9-0 (Bruker-AXS, 2016)'
_computing_data_reduction 'SAINT V8.40B (Bruker, 2016)'
_computing_molecular_graphics 'Olex2 1.5 (Dolomanov et al., 2009)'
_computing_publication_material 'Olex2 1.5 (Dolomanov et al., 2009)'
_computing_structure_refinement 'SHELXL 2018/3 (Sheldrick, 2015)'
_diffrn_ambient_temperature 273.15
_diffrn_detector 'charge integrating pixel array detector'
_diffrn_detector_area_resol_mean 7.4074
_diffrn_detector_type 'Bruker PHOTON II'
_diffrn_measured_fraction_theta_full 1.000
_diffrn_measured_fraction_theta_max 0.999
_diffrn_measurement_device 'four-circle diffractometer'
_diffrn_measurement_device_type 'Bruker D8 VENTURE'
_diffrn_measurement_method '\f and \w scans'
_diffrn_radiation_collimation 'focusing mirrors'
_diffrn_radiation_monochromator 'multilayer mirror optics'
_diffrn_radiation_type MoK\a
_diffrn_radiation_wavelength 0.71073
_diffrn_reflns_av_R_equivalents 0.0762
_diffrn_reflns_av_unetI/netI 0.1004
_diffrn_reflns_Laue_measured_fraction_full 1.000
_diffrn_reflns_Laue_measured_fraction_max 0.999
_diffrn_reflns_limit_h_max 12
_diffrn_reflns_limit_h_min -24
_diffrn_reflns_limit_k_max 24
_diffrn_reflns_limit_k_min 0
_diffrn_reflns_limit_l_max 16
_diffrn_reflns_limit_l_min 0
_diffrn_reflns_number 6143
_diffrn_reflns_point_group_measured_fraction_full 1.000
_diffrn_reflns_point_group_measured_fraction_max 0.999
_diffrn_reflns_theta_full 25.242
_diffrn_reflns_theta_max 26.401
_diffrn_reflns_theta_min 1.939
_diffrn_source 'microfocus sealed tube'
_diffrn_source_current 1.4
_diffrn_source_power 0.07
_diffrn_source_type 'INCOATEC I\ms 3.0'
_diffrn_source_voltage 50.0
_diffrn_standards_number 0
_exptl_absorpt_coefficient_mu 2.021
_exptl_absorpt_correction_T_max 0.7454
_exptl_absorpt_correction_T_min 0.6102
_exptl_absorpt_correction_type multi-scan
_exptl_absorpt_process_details
;
SADABS-2016/2 (Bruker,2016/2) was used for absorption correction.
wR2(int) was 0.1261 before and 0.0911 after correction.
The Ratio of minimum to maximum transmission is 0.8186.
The \l/2 correction factor is Not present.
;
_exptl_crystal_colour colourless
_exptl_crystal_colour_primary colourless
_exptl_crystal_density_diffrn 1.338
_exptl_crystal_description rod
_exptl_crystal_F_000 1860
_exptl_crystal_size_max 0.2
_exptl_crystal_size_mid 0.02
_exptl_crystal_size_min 0.02
_refine_diff_density_max 1.542
_refine_diff_density_min -0.738
_refine_diff_density_rms 0.099
_refine_ls_extinction_method none
_refine_ls_goodness_of_fit_ref 1.167
_refine_ls_hydrogen_treatment constr
_refine_ls_matrix_type full
_refine_ls_number_parameters 198
_refine_ls_number_reflns 3216
_refine_ls_number_restraints 0
_refine_ls_restrained_S_all 1.167
_refine_ls_R_factor_all 0.1456
_refine_ls_R_factor_gt 0.0970
_refine_ls_shift/su_max 0.000
_refine_ls_shift/su_mean 0.000
_refine_ls_structure_factor_coef Fsqd
_refine_ls_weighting_details 'w=1/[\s^2^(Fo^2^)+(0.0516P)^2^+19.8859P] where P=(Fo^2^+2Fc^2^)/3'
_refine_ls_weighting_scheme calc
_refine_ls_wR_factor_gt 0.1741
_refine_ls_wR_factor_ref 0.1926
_reflns_Friedel_coverage 0.000
_reflns_number_gt 2320
_reflns_number_total 3216
_reflns_threshold_expression 'I > 2\s(I)'
_cod_data_source_file d4dt01382d2.cif
_cod_data_source_block 3_Y_YTp2OSiMe3
_cod_depositor_comments 'Adding full bibliography for 7716442--7716448.cif.'
_cod_original_cell_volume 4497.5(7)
_cod_database_code 7716445
_shelx_shelxl_version_number 2018/3
_shelx_space_group_comment
;
The symmetry employed for this shelxl refinement is uniquely defined
by the following loop, which should always be used as a source of
symmetry information in preference to the above space-group names.
They are only intended as comments.
;
_shelx_estimated_absorpt_t_max 0.961
_shelx_estimated_absorpt_t_min 0.688
_olex2_refinement_description
;
1. Fixed Uiso
 At 1.2 times of:
  All B(H) groups, All C(H) groups
 At 1.5 times of:
  All C(H,H,H) groups
2. Others
 Fixed Sof: H14A(0.5) H14B(0.5) H14C(0.5)
3.a Ternary CH refined with riding coordinates:
 B1(H1A), B2(H2A)
3.b Aromatic/amide H refined with riding coordinates:
 C1(H1), C2(H2), C3(H3), C4(H4), C5(H5), C6(H6), C7(H7), C8(H8), C9(H9),
 C10(H10), C11(H11), C12(H12)
3.c Idealised Me refined as rotating group:
 C13(H13A,H13B,H13C), C14(H14A,H14B,H14C)
;
_olex2_submission_special_instructions 'No special instructions were received'

loop_
_space_group_symop_operation_xyz
'x, y, z'
'-y, x-y, z'
'-x+y, -x, z'
'-x, -y, z+1/2'
'y, -x+y, z+1/2'
'x-y, x, z+1/2'
'-x, -y, -z'
'y, -x+y, -z'
'x-y, x, -z'
'x, y, -z-1/2'
'-y, x-y, -z-1/2'
'-x+y, -x, -z-1/2'

loop_
_atom_site_label
_atom_site_type_symbol
_atom_site_fract_x
_atom_site_fract_y
_atom_site_fract_z
_atom_site_U_iso_or_equiv
_atom_site_adp_type
_atom_site_occupancy
_atom_site_site_symmetry_order
_atom_site_calc_flag
_atom_site_refinement_flags_posn
_atom_site_refinement_flags_adp
_atom_site_refinement_flags_occupancy
_atom_site_disorder_assembly
_atom_site_disorder_group
Y1 Y 0.66635(5) 0.01601(5) 0.750000 0.0251(3) Uani 1 2 d S T P . .
Si1 Si 0.8077(2) -0.0492(2) 0.750000 0.0817(16) Uani 1 2 d S T P . .
O1 O 0.7618(4) -0.0025(4) 0.750000 0.0408(19) Uani 1 2 d S T P . .
N1 N 0.7779(4) 0.1513(4) 0.750000 0.0220(17) Uani 1 2 d S T P . .
N2 N 0.7702(4) 0.2157(4) 0.750000 0.0243(18) Uani 1 2 d S T P . .
N3 N 0.6372(3) 0.0930(3) 0.6285(4) 0.0250(12) Uani 1 1 d . . . . .
N4 N 0.6439(3) 0.1628(3) 0.6546(4) 0.0228(12) Uani 1 1 d . . . . .
N5 N 0.6119(3) -0.0927(3) 0.6301(4) 0.0334(14) Uani 1 1 d . . . . .
N6 N 0.5520(3) -0.1647(3) 0.6542(4) 0.0280(13) Uani 1 1 d . . . . .
N7 N 0.5172(4) -0.0453(4) 0.750000 0.0276(19) Uani 1 2 d S T P . .
N8 N 0.4703(4) -0.1232(4) 0.750000 0.0225(17) Uani 1 2 d S T P . .
C1 C 0.8541(5) 0.1763(6) 0.750000 0.038(3) Uani 1 2 d S T P . .
H1 H 0.876057 0.144225 0.750000 0.046 Uiso 1 2 calc R U P . .
C2 C 0.8965(6) 0.2581(6) 0.750000 0.054(3) Uani 1 2 d S T P . .
H2 H 0.950485 0.290581 0.750000 0.065 Uiso 1 2 calc R U P . .
C3 C 0.8402(6) 0.2796(6) 0.750000 0.042(3) Uani 1 2 d S T P . .
H3 H 0.849607 0.330662 0.750000 0.051 Uiso 1 2 calc R U P . .
C4 C 0.5949(4) 0.0722(4) 0.5434(5) 0.0348(17) Uani 1 1 d . . . . .
H4 H 0.581209 0.026619 0.507748 0.042 Uiso 1 1 calc R U . . .
C5 C 0.5746(4) 0.1264(5) 0.5159(6) 0.0408(19) Uani 1 1 d . . . . .
H5 H 0.545401 0.124761 0.460187 0.049 Uiso 1 1 calc R U . . .
C6 C 0.6064(4) 0.1832(4) 0.5875(5) 0.0329(17) Uani 1 1 d . . . . .
H6 H 0.602765 0.228342 0.589590 0.039 Uiso 1 1 calc R U . . .
C7 C 0.6388(5) -0.1016(6) 0.5416(6) 0.056(2) Uani 1 1 d . . . . .
H7 H 0.679587 -0.061446 0.505952 0.067 Uiso 1 1 calc R U . . .
C8 C 0.5977(6) -0.1783(6) 0.5106(7) 0.071(3) Uani 1 1 d . . . . .
H8 H 0.605221 -0.199592 0.452122 0.085 Uiso 1 1 calc R U . . .
C9 C 0.5442(5) -0.2160(5) 0.5835(6) 0.050(2) Uani 1 1 d . . . . .
H9 H 0.507826 -0.269126 0.584213 0.060 Uiso 1 1 calc R U . . .
C10 C 0.4710(6) -0.0149(6) 0.750000 0.041(3) Uani 1 2 d S T P . .
H10 H 0.488572 0.038413 0.750000 0.050 Uiso 1 2 calc R U P . .
C11 C 0.3945(6) -0.0714(6) 0.750000 0.036(3) Uani 1 2 d S T P . .
H11 H 0.351245 -0.064607 0.750000 0.043 Uiso 1 2 calc R U P . .
C12 C 0.3949(5) -0.1399(6) 0.750000 0.031(2) Uani 1 2 d S T P . .
H12 H 0.350996 -0.189655 0.750000 0.037 Uiso 1 2 calc R U P . .
C13 C 0.8697(8) -0.0233(9) 0.8640(14) 0.171(9) Uani 1 1 d . . . . .
H13A H 0.916107 0.026400 0.854246 0.257 Uiso 1 1 calc R U . . .
H13B H 0.883853 -0.062514 0.876077 0.257 Uiso 1 1 calc R U . . .
H13C H 0.841225 -0.020359 0.920718 0.257 Uiso 1 1 calc R U . . .
C14 C 0.7397(9) -0.1576(8) 0.750000 0.107(7) Uani 1 2 d S T P . .
H14A H 0.694352 -0.169761 0.710347 0.161 Uiso 0.5 1 calc R U P A -1
H14B H 0.723958 -0.175288 0.817721 0.161 Uiso 0.5 1 calc R U P A -1
H14C H 0.765786 -0.183097 0.721932 0.161 Uiso 0.5 1 calc R U P A -1
B1 B 0.6889(6) 0.2087(6) 0.750000 0.027(2) Uani 1 2 d S T P . .
H1A H 0.694821 0.265103 0.749999 0.032 Uiso 1 2 calc R U P . .
B2 B 0.5030(6) -0.1784(6) 0.750000 0.029(3) Uani 1 2 d S T P . .
H2A H 0.455919 -0.236827 0.749999 0.035 Uiso 1 2 calc R U P . .

loop_
_atom_site_aniso_label
_atom_site_aniso_U_11
_atom_site_aniso_U_22
_atom_site_aniso_U_33
_atom_site_aniso_U_23
_atom_site_aniso_U_13
_atom_site_aniso_U_12
Y1 0.0178(5) 0.0147(5) 0.0415(6) 0.000 0.000 0.0070(4)
Si1 0.038(2) 0.044(2) 0.176(5) 0.000 0.000 0.0302(19)
O1 0.028(4) 0.024(4) 0.075(6) 0.000 0.000 0.016(3)
N1 0.014(4) 0.018(4) 0.031(4) 0.000 0.000 0.006(3)
N2 0.017(4) 0.010(4) 0.042(5) 0.000 0.000 0.004(3)
N3 0.023(3) 0.025(3) 0.024(3) -0.002(2) 0.003(2) 0.010(2)
N4 0.021(3) 0.023(3) 0.024(3) 0.007(2) 0.004(2) 0.010(2)
N5 0.030(3) 0.041(4) 0.030(4) 0.003(3) 0.005(3) 0.018(3)
N6 0.033(3) 0.024(3) 0.028(3) -0.008(2) -0.003(3) 0.015(3)
N7 0.019(4) 0.014(4) 0.046(5) 0.000 0.000 0.005(3)
N8 0.027(4) 0.013(4) 0.023(4) 0.000 0.000 0.006(3)
C1 0.016(5) 0.027(6) 0.070(8) 0.000 0.000 0.009(4)
C2 0.016(6) 0.030(6) 0.100(11) 0.000 0.000 -0.002(5)
C3 0.025(6) 0.018(5) 0.076(9) 0.000 0.000 0.005(5)
C4 0.030(4) 0.049(5) 0.020(4) -0.005(3) -0.007(3) 0.017(4)
C5 0.031(4) 0.070(6) 0.025(4) 0.010(4) -0.001(3) 0.029(4)
C6 0.024(4) 0.045(4) 0.036(4) 0.016(4) 0.008(3) 0.023(3)
C7 0.049(5) 0.086(7) 0.034(5) -0.003(5) 0.015(4) 0.035(5)
C8 0.092(8) 0.099(8) 0.035(5) -0.031(5) -0.001(5) 0.059(7)
C9 0.062(6) 0.042(5) 0.047(6) -0.027(4) -0.010(4) 0.027(4)
C10 0.021(6) 0.027(6) 0.075(8) 0.000 0.000 0.012(5)
C11 0.022(5) 0.032(6) 0.054(7) 0.000 0.000 0.015(5)
C12 0.015(5) 0.028(6) 0.038(6) 0.000 0.000 0.002(4)
C13 0.111(11) 0.143(13) 0.29(2) -0.012(15) -0.111(14) 0.086(10)
C14 0.085(12) 0.051(9) 0.21(2) 0.000 0.000 0.050(9)
B1 0.027(6) 0.014(5) 0.039(7) 0.000 0.000 0.011(5)
B2 0.025(6) 0.014(5) 0.045(7) 0.000 0.000 0.008(5)

loop_
_atom_type_symbol
_atom_type_description
_atom_type_scat_dispersion_real
_atom_type_scat_dispersion_imag
_atom_type_scat_source
C C 0.0033 0.0016 'International Tables Vol C Tables 4.2.6.8 and 6.1.1.4'
H H 0.0000 0.0000 'International Tables Vol C Tables 4.2.6.8 and 6.1.1.4'
B B 0.0013 0.0007 'International Tables Vol C Tables 4.2.6.8 and 6.1.1.4'
N N 0.0061 0.0033 'International Tables Vol C Tables 4.2.6.8 and 6.1.1.4'
O O 0.0106 0.0060 'International Tables Vol C Tables 4.2.6.8 and 6.1.1.4'
Si Si 0.0817 0.0704 'International Tables Vol C Tables 4.2.6.8 and 6.1.1.4'
Y Y -2.7962 3.5667 'International Tables Vol C Tables 4.2.6.8 and 6.1.1.4'

loop_
_geom_angle_atom_site_label_1
_geom_angle_atom_site_label_2
_geom_angle_atom_site_label_3
_geom_angle
_geom_angle_site_symmetry_1
_geom_angle_site_symmetry_3
_geom_angle_publ_flag
O1 Y1 N1 78.2(2) . . ?
O1 Y1 N3 127.89(16) . . ?
O1 Y1 N3 127.89(15) . 10_557 ?
O1 Y1 N5 83.42(19) . 10_557 ?
O1 Y1 N5 83.42(19) . . ?
O1 Y1 N7 147.1(2) . . ?
N1 Y1 N3 72.01(17) . 10_557 ?
N1 Y1 N3 72.01(17) . . ?
N1 Y1 N7 134.7(2) . . ?
N3 Y1 N3 81.4(2) . 10_557 ?
N3 Y1 N7 74.03(17) 10_557 . ?
N3 Y1 N7 74.03(17) . . ?
N5 Y1 N1 135.33(15) . . ?
N5 Y1 N1 135.33(15) 10_557 . ?
N5 Y1 N3 88.80(18) 10_557 10_557 ?
N5 Y1 N3 145.92(18) 10_557 . ?
N5 Y1 N3 88.80(18) . . ?
N5 Y1 N3 145.92(17) . 10_557 ?
N5 Y1 N5 81.2(3) 10_557 . ?
N5 Y1 N7 71.89(17) 10_557 . ?
N5 Y1 N7 71.89(17) . . ?
O1 Si1 C13 109.3(5) . 10_557 ?
O1 Si1 C13 109.3(5) . . ?
O1 Si1 C14 111.9(6) . . ?
C13 Si1 C13 109.8(11) 10_557 . ?
C13 Si1 C14 108.2(6) . . ?
C13 Si1 C14 108.2(6) 10_557 . ?
Si1 O1 Y1 158.4(4) . . ?
N2 N1 Y1 123.8(5) . . ?
C1 N1 Y1 129.3(6) . . ?
C1 N1 N2 106.9(7) . . ?
N1 N2 B1 121.2(7) . . ?
C3 N2 N1 109.9(7) . . ?
C3 N2 B1 128.9(8) . . ?
N4 N3 Y1 121.4(4) . . ?
C4 N3 Y1 131.4(5) . . ?
C4 N3 N4 104.9(5) . . ?
N3 N4 B1 122.4(6) . . ?
C6 N4 N3 110.2(5) . . ?
C6 N4 B1 127.4(6) . . ?
N6 N5 Y1 122.3(4) . . ?
C7 N5 Y1 131.2(6) . . ?
C7 N5 N6 105.4(6) . . ?
N5 N6 B2 121.5(6) . . ?
C9 N6 N5 109.7(6) . . ?
C9 N6 B2 128.8(7) . . ?
N8 N7 Y1 120.8(5) . . ?
C10 N7 Y1 132.6(6) . . ?
C10 N7 N8 106.6(8) . . ?
N7 N8 C12 108.8(7) . . ?
N7 N8 B2 121.8(7) . . ?
C12 N8 B2 129.4(8) . . ?
N1 C1 H1 125.0 . . ?
N1 C1 C2 110.0(9) . . ?
C2 C1 H1 125.0 . . ?
C1 C2 H2 127.8 . . ?
C3 C2 C1 104.3(9) . . ?
C3 C2 H2 127.8 . . ?
N2 C3 C2 109.0(9) . . ?
N2 C3 H3 125.5 . . ?
C2 C3 H3 125.5 . . ?
N3 C4 H4 124.3 . . ?
N3 C4 C5 111.5(7) . . ?
C5 C4 H4 124.3 . . ?
C4 C5 H5 127.4 . . ?
C6 C5 C4 105.3(6) . . ?
C6 C5 H5 127.4 . . ?
N4 C6 C5 108.2(6) . . ?
N4 C6 H6 125.9 . . ?
C5 C6 H6 125.9 . . ?
N5 C7 H7 124.6 . . ?
N5 C7 C8 110.7(8) . . ?
C8 C7 H7 124.6 . . ?
C7 C8 H8 127.5 . . ?
C9 C8 C7 105.0(7) . . ?
C9 C8 H8 127.5 . . ?
N6 C9 C8 109.1(7) . . ?
N6 C9 H9 125.5 . . ?
C8 C9 H9 125.5 . . ?
N7 C10 H10 124.3 . . ?
N7 C10 C11 111.4(9) . . ?
C11 C10 H10 124.3 . . ?
C10 C11 H11 127.4 . . ?
C10 C11 C12 105.2(9) . . ?
C12 C11 H11 127.4 . . ?
N8 C12 C11 108.0(8) . . ?
N8 C12 H12 126.0 . . ?
C11 C12 H12 126.0 . . ?
Si1 C13 H13A 109.5 . . ?
Si1 C13 H13B 109.5 . . ?
Si1 C13 H13C 109.5 . . ?
H13A C13 H13B 109.5 . . ?
H13A C13 H13C 109.5 . . ?
H13B C13 H13C 109.5 . . ?
Si1 C14 H14A 109.5 . . ?
Si1 C14 H14B 109.5 . . ?
Si1 C14 H14C 109.5 . . ?
H14A C14 H14B 109.5 . . ?
H14A C14 H14C 109.5 . . ?
H14B C14 H14C 109.5 . . ?
N2 B1 N4 108.6(5) . . ?
N2 B1 N4 108.6(5) . 10_557 ?
N2 B1 H1A 110.1 . . ?
N4 B1 N4 109.4(7) . 10_557 ?
N4 B1 H1A 110.1 10_557 . ?
N4 B1 H1A 110.1 . . ?
N6 B2 N6 111.7(8) . 10_557 ?
N6 B2 H2A 108.9 10_557 . ?
N6 B2 H2A 108.9 . . ?
N8 B2 N6 109.2(5) . 10_557 ?
N8 B2 N6 109.2(5) . . ?
N8 B2 H2A 108.9 . . ?

loop_
_geom_bond_atom_site_label_1
_geom_bond_atom_site_label_2
_geom_bond_distance
_geom_bond_site_symmetry_2
_geom_bond_publ_flag
Y1 O1 2.094(6) . ?
Y1 N1 2.473(7) . ?
Y1 N3 2.478(5) 10_557 ?
Y1 N3 2.478(5) . ?
Y1 N5 2.451(6) 10_557 ?
Y1 N5 2.451(6) . ?
Y1 N7 2.567(8) . ?
Si1 O1 1.583(7) . ?
Si1 C13 1.853(14) 10_557 ?
Si1 C13 1.853(14) . ?
Si1 C14 1.875(15) . ?
N1 N2 1.355(10) . ?
N1 C1 1.330(11) . ?
N2 C3 1.327(12) . ?
N2 B1 1.542(13) . ?
N3 N4 1.363(7) . ?
N3 C4 1.342(8) . ?
N4 C6 1.343(8) . ?
N4 B1 1.555(8) . ?
N5 N6 1.358(7) . ?
N5 C7 1.338(9) . ?
N6 C9 1.334(9) . ?
N6 B2 1.540(8) . ?
N7 N8 1.342(10) . ?
N7 C10 1.320(12) . ?
N8 C12 1.357(11) . ?
N8 B2 1.521(13) . ?
C1 H1 0.9300 . ?
C1 C2 1.400(14) . ?
C2 H2 0.9300 . ?
C2 C3 1.375(15) . ?
C3 H3 0.9300 . ?
C4 H4 0.9300 . ?
C4 C5 1.368(10) . ?
C5 H5 0.9300 . ?
C5 C6 1.363(10) . ?
C6 H6 0.9300 . ?
C7 H7 0.9300 . ?
C7 C8 1.377(13) . ?
C8 H8 0.9300 . ?
C8 C9 1.351(13) . ?
C9 H9 0.9300 . ?
C10 H10 0.9300 . ?
C10 C11 1.357(13) . ?
C11 H11 0.9300 . ?
C11 C12 1.357(14) . ?
C12 H12 0.9300 . ?
C13 H13A 0.9600 . ?
C13 H13B 0.9600 . ?
C13 H13C 0.9600 . ?
C14 H14A 0.9600 . ?
C14 H14B 0.9600 . ?
C14 H14C 0.9600 . ?
B1 H1A 1.0600 . ?
B2 H2A 1.0600 . ?

loop_
_geom_torsion_atom_site_label_1
_geom_torsion_atom_site_label_2
_geom_torsion_atom_site_label_3
_geom_torsion_atom_site_label_4
_geom_torsion
_geom_torsion_site_symmetry_1
_geom_torsion_site_symmetry_2
_geom_torsion_site_symmetry_3
_geom_torsion_site_symmetry_4
_geom_torsion_publ_flag
Y1 N1 N2 C3 180.0 . . . . ?
Y1 N1 N2 B1 0.0 . . . . ?
Y1 N1 C1 C2 180.0 . . . . ?
Y1 N3 N4 C6 -164.0(4) . . . . ?
Y1 N3 N4 B1 15.6(7) . . . . ?
Y1 N3 C4 C5 161.7(5) . . . . ?
Y1 N5 N6 C9 -167.9(5) . . . . ?
Y1 N5 N6 B2 13.1(8) . . . . ?
Y1 N5 C7 C8 166.9(6) . . . . ?
Y1 N7 N8 C12 180.0 . . . . ?
Y1 N7 N8 B2 0.0 . . . . ?
Y1 N7 C10 C11 180.0 . . . . ?
N1 N2 C3 C2 0.0 . . . . ?
N1 N2 B1 N4 59.4(5) . . . 10_557 ?
N1 N2 B1 N4 -59.4(5) . . . . ?
N1 C1 C2 C3 0.0 . . . . ?
N2 N1 C1 C2 0.0 . . . . ?
N3 N4 C6 C5 -0.2(7) . . . . ?
N3 N4 B1 N2 50.4(8) . . . . ?
N3 N4 B1 N4 -67.9(9) . . . 10_557 ?
N3 C4 C5 C6 0.3(8) . . . . ?
N4 N3 C4 C5 -0.4(7) . . . . ?
N5 N6 C9 C8 -1.3(9) . . . . ?
N5 N6 B2 N6 -65.9(10) . . . 10_557 ?
N5 N6 B2 N8 55.0(9) . . . . ?
N5 C7 C8 C9 0.4(11) . . . . ?
N6 N5 C7 C8 -1.2(9) . . . . ?
N7 N8 C12 C11 0.0 . . . . ?
N7 N8 B2 N6 -61.2(6) . . . . ?
N7 N8 B2 N6 61.2(6) . . . 10_557 ?
N7 C10 C11 C12 0.0 . . . . ?
N8 N7 C10 C11 0.0 . . . . ?
C1 N1 N2 C3 0.0 . . . . ?
C1 N1 N2 B1 180.0 . . . . ?
C1 C2 C3 N2 0.0 . . . . ?
C3 N2 B1 N4 -120.6(5) . . . 10_557 ?
C3 N2 B1 N4 120.6(5) . . . . ?
C4 N3 N4 C6 0.3(7) . . . . ?
C4 N3 N4 B1 179.9(6) . . . . ?
C4 C5 C6 N4 0.0(8) . . . . ?
C6 N4 B1 N2 -130.2(7) . . . . ?
C6 N4 B1 N4 111.5(7) . . . 10_557 ?
C7 N5 N6 C9 1.5(8) . . . . ?
C7 N5 N6 B2 -177.5(7) . . . . ?
C7 C8 C9 N6 0.6(11) . . . . ?
C9 N6 B2 N6 115.3(8) . . . 10_557 ?
C9 N6 B2 N8 -123.9(8) . . . . ?
C10 N7 N8 C12 0.0 . . . . ?
C10 N7 N8 B2 180.0 . . . . ?
C10 C11 C12 N8 0.0 . . . . ?
C12 N8 B2 N6 118.8(6) . . . . ?
C12 N8 B2 N6 -118.8(6) . . . 10_557 ?
C13 Si1 O1 Y1 119.9(6) 10_557 . . . ?
C13 Si1 O1 Y1 -119.9(6) . . . . ?
C14 Si1 O1 Y1 0.0 . . . . ?
B1 N2 C3 C2 180.0 . . . . ?
B1 N4 C6 C5 -179.7(6) . . . . ?
B2 N6 C9 C8 177.6(8) . . . . ?
B2 N8 C12 C11 180.0 . . . . ?
